data_2000240
loop_
_publ_author_name
'King, Jnr, J. A.'
'Bryant, Jnr, G. L.'

_publ_section_title
;
 Structures of two <i>N</i>-acyl triethyl ammonium salts and one simple
 triethyl ammonium salt
;
_journal_issue 10
_journal_name_full 'Acta Crystallographica Section C'
_journal_page_first 2249
_journal_page_last 2252
_journal_paper_doi 10.1107/S0108270191005152
_journal_volume 47
_journal_year 1991
_chemical_formula_moiety 'C13 H20 N1 O1,C24 H20 B1'
_chemical_formula_sum 'C37 H40 B N O'
_chemical_formula_weight 525.5
_space_group_crystal_system monoclinic
_space_group_IT_number 4
_space_group_name_Hall 'P 2yb'
_space_group_name_H-M_alt 'P 1 21 1'
_cell_angle_alpha 90
_cell_angle_beta 106.01(2)
_cell_angle_gamma 90
_cell_formula_units_Z 2
_cell_length_a 9.666(2)
_cell_length_b 9.933(2)
_cell_length_c 16.023(3)
_cell_volume 1478.7(5)
_diffrn_radiation_type Mo
_diffrn_radiation_wavelength 0.71069
_exptl_absorpt_coefficient_mu 0.064
_exptl_crystal_density_diffrn 1.180
_exptl_crystal_F_000 564
_cod_data_source_file cr0304.cif
_cod_data_source_block cr0304a
_cod_original_cell_volume 1478.7
_cod_original_formula_sum 'C37 H40 B1 N1 O1'
_cod_database_code 2000240

loop_
_space_group_symop_id
_space_group_symop_operation_xyz
1 x,y,z
2 -x,y+1/2,-z

loop_
_atom_site_label
_atom_site_fract_x
_atom_site_fract_y
_atom_site_fract_z
_atom_site_U_iso_or_equiv
B(1) -.1783(3) 0 -.2685(2) .0160(10)
O(1) .4540(3) .0847(5) .17430(10) .0310(10)
N(1) .6524(3) .0222(4) .2885(2) .0170(10)
C(1) .6090(3) -.0677(5) .1307(2) .0210(10)
C(2) .5117(4) -.1694(5) .0921(2) .0300(10)
C(3) .5409(4) -.2508(5) .0297(2) .0360(10)
C(4) .6648(4) -.2335(5) .0045(2) .0340(10)
C(5) .7599(4) -.1329(6) .0413(2) .0360(10)
C(6) .7339(4) -.0495(5) .1043(2) .0310(10)
C(7) .5623(3) .0215(5) .1922(2) .0200(10)
C(8) .6488(3) -.1218(5) .3219(2) .0240(10)
C(9) .5034(4) -.1653(5) .3290(3) .0340(10)
C(10) .5829(3) .1220(5) .3366(2) .0230(10)
C(11) .6605(4) .1337(5) .4323(2) .0320(10)
C(12) .8087(3) .0564(5) .2975(2) .0220(10)
C(13) .8278(4) .1946(5) .2628(2) .0280(10)
C(14) -.1526(3) .1642(5) -.2662(2) .0170(10)
C(15) -.1317(3) .2353(5) -.1880(2) .0230(10)
C(16) -.1262(4) .3754(5) -.1843(2) .0270(10)
C(17) -.1387(3) .4509(5) -.2586(2) .0270(10)
C(18) -.1580(4) .3840(5) -.3368(2) .0240(10)
C(19) -.1663(3) .2437(5) -.3399(2) .0210(10)
C(20) -.3488(3) -.0153(5) -.2712(2) .0190(10)
C(21) -.3935(4) -.0086(5) -.1958(2) .0270(10)
C(22) -.5376(4) -.0046(5) -.1961(3) .0350(10)
C(23) -.6438(4) -.0057(5) -.2743(3) .0370(10)
C(24) -.6041(4) -.0138(5) -.3506(3) .0340(10)
C(25) -.4592(3) -.0179(5) -.3489(2) .0250(10)
C(26) -.1432(3) -.0746(5) -.3521(2) .0180(10)
C(27) -.2095(3) -.1968(5) -.3856(2) .0230(10)
C(28) -.1746(4) -.2663(5) -.4523(2) .0280(10)
C(29) -.0702(4) -.2174(5) -.4881(2) .0290(10)
C(30) -.0009(3) -.0987(5) -.4567(2) .0260(10)
C(31) -.0364(3) -.0297(5) -.3897(2) .0200(10)
C(32) -.0713(3) -.0751(5) -.1836(2) .0180(10)
C(33) -.1079(3) -.1974(5) -.1519(2) .0190(10)
C(34) -.0138(3) -.2673(5) -.0843(2) .0230(10)
C(35) .1221(3) -.2161(5) -.0453(2) .0240(10)
C(36) .1623(3) -.0950(5) -.0743(2) .0250(10)
C(37) .0672(3) -.0259(5) -.1423(2) .0210(10)
H(2A) .4249 -.1819 .1091 .080
H(3A) .4737 -.3198 .0031 .080
H(4A) .6850 -.2917 -.0384 .080
H(5A) .8454 -.1204 .0228 .080
H(6A) .8010 .0204 .1296 .080
H(8A) .7181 -.1299 .3777 .080
H(8B) .6772 -.1820 .2828 .080
H(9A) .5088 -.2563 .3497 .080
H(9B) .4751 -.1070 .3692 .080
H(9C) .4338 -.1597 .2732 .080
H(10A) .4853 .0946 .3304 .080
H(10B) .5804 .2087 .3098 .080
H(11A) .6115 .1981 .4586 .080
H(11B) .6615 .0478 .4599 .080
H(11C) .7576 .1631 .4391 .080
H(12A) .8485 -.0096 .2670 .080
H(12B) .8613 .0522 .3577 .080
H(13A) .9282 .2113 .2702 .080
H(13B) .7771 .1990 .2023 .080
H(13C) .7901 .2614 .2940 .080
H(15A) -.1204 .1854 -.1353 .080
H(16A) -.1145 .4197 -.1295 .080
H(17A) -.1346 .5474 -.2557 .080
H(18A) -.1647 .4342 -.3889 .080
H(19A) -.1828 .1995 -.3950 .080
H(21A) -.3210 -.0066 -.1410 .080
H(22A) -.5628 -.0026 -.1422 .080
H(23A) -.7436 .0005 -.2758 .080
H(24A) -.6762 -.0167 -.4054 .080
H(25A) -.4336 -.0237 -.4025 .080
H(27A) -.2808 -.2341 -.3608 .080
H(28A) -.2251 -.3477 -.4743 .080
H(29A) -.0450 -.2662 -.5335 .080
H(30A) .0712 -.0628 -.4813 .080
H(31A) .0145 .0517 -.3680 .080
H(33A) -.2019 -.2341 -.1776 .080
H(34A) -.0437 -.3511 -.0649 .080
H(35A) .1867 -.2642 .0016 .080
H(36A) .2559 -.0585 -.0475 .080
H(37A) .0974 .0571 -.1624 .080
